data_7016420
loop_
_publ_author_name
'Sharma, Rakesh K.'
'Kedarnath, G.'
'Jain, Vimal K.'
'Wadawale, Amey'
'Pillai, C. G. S.'
'Nalliath, Manoj'
'Vishwanadh, B.'

_publ_section_title
;
 Copper(i) 2-pyridyl selenolates and tellurolates: Synthesis,
 structures and their utility as molecular precursors for the
 preparation of copper chalcogenide nanocrystals and thin films.
;
_journal_issue 36
_journal_name_full 'Dalton transactions (Cambridge, England : 2003)'
_journal_page_first 9194
_journal_page_last 9201
_journal_paper_doi 10.1039/c1dt10461f
_journal_volume 40
_journal_year 2011
_chemical_formula_sum 'C30 H30 Cu4 N4 Se4'
_chemical_formula_weight 1016.58
_chemical_name_systematic
;
?
;
_space_group_IT_number 14
_symmetry_cell_setting monoclinic
_symmetry_Int_Tables_number 14
_symmetry_space_group_name_Hall '-P 2ybc'
_symmetry_space_group_name_H-M 'P 1 21/c 1'
_atom_sites_solution_hydrogens geom
_atom_sites_solution_primary direct
_atom_sites_solution_secondary difmap
_audit_creation_method SHELXL-97
_cell_angle_alpha 90.00
_cell_angle_beta 118.418(17)
_cell_angle_gamma 90.00
_cell_formula_units_Z 8
_cell_length_a 20.000(4)
_cell_length_b 19.505(5)
_cell_length_c 19.639(5)
_cell_measurement_reflns_used 25
_cell_measurement_temperature 298(2)
_cell_measurement_theta_max 11.1
_cell_measurement_theta_min 10.2
_cell_volume 6738(3)
_computing_cell_refinement WinAFC
_computing_data_collection WinAFC
_computing_data_reduction CrystalStructure
_computing_molecular_graphics 'ORTEP-3 for Windows'
_computing_publication_material 'WinGX 1.70.01'
_computing_structure_refinement 'SHELXL-97 (Sheldrick, 1997)'
_computing_structure_solution SIR-92
_diffrn_ambient_temperature 298(2)
_diffrn_measured_fraction_theta_full 0.996
_diffrn_measured_fraction_theta_max 0.996
_diffrn_measurement_device_type 'Rigaku AFC7S'
_diffrn_measurement_method \w
_diffrn_radiation_monochromator graphite
_diffrn_radiation_source 'fine-focus sealed tube'
_diffrn_radiation_type MoK\a
_diffrn_radiation_wavelength 0.71069
_diffrn_reflns_av_R_equivalents 0.0601
_diffrn_reflns_av_sigmaI/netI 0.4238
_diffrn_reflns_limit_h_max 25
_diffrn_reflns_limit_h_min -14
_diffrn_reflns_limit_k_max 25
_diffrn_reflns_limit_k_min 0
_diffrn_reflns_limit_l_max 22
_diffrn_reflns_limit_l_min -25
_diffrn_reflns_number 18327
_diffrn_reflns_theta_full 27.50
_diffrn_reflns_theta_max 27.50
_diffrn_reflns_theta_min 2.54
_diffrn_standards_decay_% -5.46
_diffrn_standards_interval_count 150
_diffrn_standards_number 3
_exptl_absorpt_coefficient_mu 6.839
_exptl_absorpt_correction_T_max 0.7261
_exptl_absorpt_correction_T_min 0.2335
_exptl_absorpt_correction_type psi-scan
_exptl_absorpt_process_details '(North, Phillips & Mathews, 1968)'
_exptl_crystal_colour yellow
_exptl_crystal_density_diffrn 2.004
_exptl_crystal_density_method 'not measured'
_exptl_crystal_description needle
_exptl_crystal_F_000 3920
_exptl_crystal_size_max 0.30
_exptl_crystal_size_mid 0.10
_exptl_crystal_size_min 0.05
_refine_diff_density_max 0.800
_refine_diff_density_min -0.731
_refine_diff_density_rms 0.160
_refine_ls_extinction_method none
_refine_ls_goodness_of_fit_ref 0.885
_refine_ls_hydrogen_treatment constr
_refine_ls_matrix_type full
_refine_ls_number_parameters 698
_refine_ls_number_reflns 15404
_refine_ls_number_restraints 0
_refine_ls_restrained_S_all 0.885
_refine_ls_R_factor_all 0.3519
_refine_ls_R_factor_gt 0.0648
_refine_ls_shift/su_max 0.000
_refine_ls_shift/su_mean 0.000
_refine_ls_structure_factor_coef Fsqd
_refine_ls_weighting_details 'calc w=1/[\s^2^(Fo^2^)+(0.0145P)^2^+0.0000P] where P=(Fo^2^+2Fc^2^)/3'
_refine_ls_weighting_scheme calc
_refine_ls_wR_factor_gt 0.0973
_refine_ls_wR_factor_ref 0.1557
_reflns_number_gt 3700
_reflns_number_total 15404
_reflns_threshold_expression >2sigma(I)
_cod_data_source_file c1dt10461f.txt
_cod_data_source_block rs-2
_cod_database_code 7016420

loop_
_symmetry_equiv_pos_as_xyz
'x, y, z'
'-x, y+1/2, -z+1/2'
'-x, -y, -z'
'x, -y-1/2, z-1/2'

loop_
_atom_site_label
_atom_site_type_symbol
_atom_site_fract_x
_atom_site_fract_y
_atom_site_fract_z
_atom_site_U_iso_or_equiv
_atom_site_adp_type
_atom_site_occupancy
_atom_site_symmetry_multiplicity
_atom_site_calc_flag
_atom_site_refinement_flags
C1 C 0.4880(9) 0.4134(9) 0.8245(9) 0.046(4) Uani 1 1 d .
C2 C 0.4594(9) 0.4537(8) 0.8654(11) 0.052(5) Uani 1 1 d .
C3 C 0.4627(9) 0.4279(10) 0.9317(12) 0.070(6) Uani 1 1 d .
H3 H 0.4404 0.4523 0.9563 0.083 Uiso 1 1 calc R
C4 C 0.4979(10) 0.3675(10) 0.9623(10) 0.060(5) Uani 1 1 d .
H4 H 0.5016 0.3509 1.0084 0.072 Uiso 1 1 calc R
C5 C 0.5276(8) 0.3319(10) 0.9231(10) 0.066(6) Uani 1 1 d .
H5 H 0.5528 0.2910 0.9443 0.079 Uiso 1 1 calc R
C6 C 0.3911(8) 0.2176(7) 0.6741(9) 0.043(4) Uani 1 1 d .
C7 C 0.3384(8) 0.1685(7) 0.6722(8) 0.037(4) Uani 1 1 d .
C8 C 0.2621(8) 0.1865(8) 0.6272(9) 0.062(5) Uani 1 1 d .
H8 H 0.2246 0.1574 0.6257 0.075 Uiso 1 1 calc R
C9 C 0.2412(9) 0.2463(9) 0.5853(9) 0.058(5) Uani 1 1 d .
H9 H 0.1904 0.2560 0.5517 0.070 Uiso 1 1 calc R
C10 C 0.2983(11) 0.2917(9) 0.5948(10) 0.069(6) Uani 1 1 d .
H10 H 0.2844 0.3338 0.5696 0.083 Uiso 1 1 calc R
C11 C 0.5660(8) 0.4035(7) 0.5706(9) 0.035(4) Uani 1 1 d .
C12 C 0.6239(11) 0.4806(10) 0.5203(12) 0.082 Uani 1 1 d .
H12 H 0.6256 0.5014 0.4785 0.098 Uiso 1 1 calc R
C14 C 0.6738(9) 0.5000(8) 0.5942(11) 0.069(6) Uani 1 1 d .
H14 H 0.7130 0.5307 0.6041 0.082 Uiso 1 1 calc R
C15 C 0.6637(10) 0.4718(8) 0.6551(10) 0.059(5) Uani 1 1 d .
H15 H 0.6941 0.4873 0.7054 0.071 Uiso 1 1 calc R
C16 C 0.7194(9) 0.2545(8) 0.7777(10) 0.047(5) Uani 1 1 d .
C17 C 0.7957(9) 0.2351(8) 0.8111(9) 0.043(4) Uani 1 1 d .
C18 C 0.8160(11) 0.1845(9) 0.7755(10) 0.064(5) Uani 1 1 d .
H18 H 0.8664 0.1707 0.7957 0.076 Uiso 1 1 calc R
C19 C 0.7585(12) 0.1540(9) 0.7077(12) 0.071(6) Uani 1 1 d .
H19 H 0.7703 0.1181 0.6839 0.085 Uiso 1 1 calc R
C20 C 0.6870(12) 0.1770(9) 0.6778(11) 0.069(6) Uani 1 1 d .
H20 H 0.6499 0.1568 0.6327 0.082 Uiso 1 1 calc R
C21 C 0.4194(9) 0.5206(8) 0.8282(10) 0.077(6) Uani 1 1 d .
H21A H 0.3765 0.5112 0.7787 0.116 Uiso 1 1 calc R
H21B H 0.4542 0.5504 0.8217 0.116 Uiso 1 1 calc R
H21C H 0.4023 0.5425 0.8610 0.116 Uiso 1 1 calc R
C22 C 0.3582(8) 0.1014(7) 0.7140(8) 0.059(5) Uani 1 1 d .
H22A H 0.4027 0.0829 0.7140 0.089 Uiso 1 1 calc R
H22B H 0.3166 0.0700 0.6885 0.089 Uiso 1 1 calc R
H22C H 0.3681 0.1082 0.7664 0.089 Uiso 1 1 calc R
C23 C 0.5179(9) 0.4075(10) 0.4249(9) 0.088(7) Uani 1 1 d .
H23A H 0.5361 0.3653 0.4146 0.131 Uiso 1 1 calc R
H23B H 0.5171 0.4422 0.3899 0.131 Uiso 1 1 calc R
H23C H 0.4675 0.4009 0.4180 0.131 Uiso 1 1 calc R
C24 C 0.8580(8) 0.2660(8) 0.8829(9) 0.061(5) Uani 1 1 d .
H24A H 0.8992 0.2340 0.9067 0.092 Uiso 1 1 calc R
H24B H 0.8390 0.2767 0.9183 0.092 Uiso 1 1 calc R
H24C H 0.8757 0.3071 0.8699 0.092 Uiso 1 1 calc R
C25 C 0.8686(9) 0.2460(8) 0.1437(9) 0.045(4) Uani 1 1 d .
C26 C 0.7914(9) 0.2266(9) 0.1056(9) 0.051(5) Uani 1 1 d .
C27 C 0.7743(9) 0.1713(9) 0.1399(10) 0.059(5) Uani 1 1 d .
H27 H 0.7244 0.1556 0.1179 0.071 Uiso 1 1 calc R
C28 C 0.8289(9) 0.1395(8) 0.2053(10) 0.052(5) Uani 1 1 d .
H28 H 0.8155 0.1029 0.2267 0.062 Uiso 1 1 calc R
C29 C 0.9046(9) 0.1617(9) 0.2398(9) 0.057(5) Uani 1 1 d .
H29 H 0.9422 0.1389 0.2825 0.069 Uiso 1 1 calc R
C30 C 1.0143(9) 0.3846(8) 0.3615(10) 0.048(4) Uani 1 1 d .
C31 C 1.0019(8) 0.4009(8) 0.4248(9) 0.041(4) Uani 1 1 d .
C32 C 0.9488(8) 0.4538(8) 0.4141(9) 0.049(4) Uani 1 1 d .
H32 H 0.9388 0.4658 0.4542 0.059 Uiso 1 1 calc R
C33 C 0.9136(9) 0.4858(9) 0.3465(11) 0.064(5) Uani 1 1 d .
H33 H 0.8799 0.5213 0.3393 0.077 Uiso 1 1 calc R
C34 C 0.9270(9) 0.4665(8) 0.2887(10) 0.057 Uani 1 1 d .
H34 H 0.8993 0.4884 0.2413 0.068 Uiso 1 1 calc R
C35 C 1.2032(8) 0.2241(8) 0.2569(8) 0.032(4) Uani 1 1 d .
C36 C 1.2639(8) 0.1848(8) 0.2636(9) 0.041(4) Uani 1 1 d .
C37 C 1.3370(8) 0.2097(8) 0.3066(9) 0.053(5) Uani 1 1 d .
H37 H 1.3776 0.1843 0.3094 0.064 Uiso 1 1 calc R
C38 C 1.3507(9) 0.2701(9) 0.3450(10) 0.064(6) Uani 1 1 d .
H38 H 1.4001 0.2860 0.3751 0.077 Uiso 1 1 calc R
C39 C 1.2924(9) 0.3055(8) 0.3382(9) 0.053(5) Uani 1 1 d .
H39 H 1.3018 0.3468 0.3648 0.063 Uiso 1 1 calc R
C40 C 1.0854(8) 0.4232(8) 0.1011(10) 0.045(4) Uani 1 1 d .
C41 C 1.1067(10) 0.4716(8) 0.0608(11) 0.060(5) Uani 1 1 d .
C42 C 1.0971(9) 0.4514(10) -0.0097(9) 0.059(5) Uani 1 1 d .
H42 H 1.1045 0.4835 -0.0405 0.071 Uiso 1 1 calc R
C43 C 1.0766(9) 0.3844(10) -0.0383(10) 0.063(5) Uani 1 1 d .
H43 H 1.0750 0.3703 -0.0843 0.076 Uiso 1 1 calc R
C44 C 1.0592(8) 0.3416(9) 0.0057(10) 0.055(5) Uani 1 1 d .
H44 H 1.0423 0.2977 -0.0130 0.066 Uiso 1 1 calc R
C45 C 0.7320(8) 0.2566(8) 0.0328(10) 0.072(6) Uani 1 1 d .
H45A H 0.7255 0.3041 0.0408 0.107 Uiso 1 1 calc R
H45B H 0.6849 0.2327 0.0171 0.107 Uiso 1 1 calc R
H45C H 0.7469 0.2524 -0.0068 0.107 Uiso 1 1 calc R
C46 C 1.0450(8) 0.3667(7) 0.5023(8) 0.055(5) Uani 1 1 d .
H46A H 1.0305 0.3193 0.4979 0.082 Uiso 1 1 calc R
H46B H 1.0336 0.3890 0.5391 0.082 Uiso 1 1 calc R
H46C H 1.0986 0.3698 0.5194 0.082 Uiso 1 1 calc R
C47 C 1.2470(9) 0.1165(8) 0.2207(10) 0.073(6) Uani 1 1 d .
H47A H 1.2279 0.0846 0.2444 0.109 Uiso 1 1 calc R
H47B H 1.2928 0.0987 0.2231 0.109 Uiso 1 1 calc R
H47C H 1.2097 0.1233 0.1676 0.109 Uiso 1 1 calc R
C48 C 1.1301(10) 0.5433(8) 0.0894(10) 0.083(6) Uani 1 1 d .
H48A H 1.1719 0.5421 0.1411 0.125 Uiso 1 1 calc R
H48B H 1.0881 0.5671 0.0894 0.125 Uiso 1 1 calc R
H48C H 1.1454 0.5668 0.0561 0.125 Uiso 1 1 calc R
C13 C 0.5703(9) 0.4297(8) 0.5076(9) 0.051(5) Uani 1 1 d .
C49 C 0.1961(11) 0.4831(7) 0.4935(14) 0.138(9) Uani 1 1 d G
H49 H 0.1946 0.4381 0.4773 0.165 Uiso 1 1 calc R
C50 C 0.2524(8) 0.5036(10) 0.5661(12) 0.162(9) Uani 1 1 d G
H50 H 0.2886 0.4722 0.5985 0.194 Uiso 1 1 calc R
C51 C 0.2546(10) 0.5709(13) 0.5903(8) 0.226 Uani 1 1 d G
H51 H 0.2922 0.5846 0.6389 0.271 Uiso 1 1 calc R
C52 C 0.2005(13) 0.6178(8) 0.5418(14) 0.181(7) Uani 1 1 d G
H52 H 0.2020 0.6628 0.5580 0.217 Uiso 1 1 calc R
C53 C 0.1442(9) 0.5973(10) 0.4692(12) 0.155(9) Uani 1 1 d G
H53 H 0.1080 0.6287 0.4368 0.186 Uiso 1 1 calc R
C54 C 0.1420(8) 0.5300(12) 0.4450(8) 0.159(12) Uani 1 1 d G
H54 H 0.1044 0.5163 0.3964 0.191 Uiso 1 1 calc R
C55 C 0.2259(7) 0.4330(10) 0.9031(6) 0.107(8) Uani 1 1 d G
H55 H 0.1830 0.4238 0.8563 0.128 Uiso 1 1 calc R
C56 C 0.2398(8) 0.4993(8) 0.9327(9) 0.127(10) Uani 1 1 d G
H56 H 0.2062 0.5344 0.9056 0.153 Uiso 1 1 calc R
C57 C 0.3040(9) 0.5130(7) 1.0028(10) 0.134(9) Uani 1 1 d G
H57 H 0.3133 0.5574 1.0225 0.161 Uiso 1 1 calc R
C58 C 0.3543(7) 0.4605(10) 1.0433(7) 0.115(7) Uani 1 1 d G
H58 H 0.3972 0.4697 1.0902 0.138 Uiso 1 1 calc R
C59 C 0.3404(8) 0.3942(8) 1.0137(10) 0.131(10) Uani 1 1 d G
H59 H 0.3740 0.3591 1.0408 0.158 Uiso 1 1 calc R
C60 C 0.2762(10) 0.3805(7) 0.9437(10) 0.177(12) Uani 1 1 d G
H60 H 0.2669 0.3361 0.9239 0.213 Uiso 1 1 calc R
N1 N 0.5225(7) 0.3527(7) 0.8558(8) 0.046(4) Uani 1 1 d .
N2 N 0.3730(6) 0.2779(6) 0.6386(7) 0.039 Uani 1 1 d .
N3 N 0.6118(7) 0.4237(7) 0.6422(8) 0.046(4) Uani 1 1 d .
N4 N 0.6659(7) 0.2286(7) 0.7105(7) 0.047(4) Uani 1 1 d .
N5 N 0.9218(7) 0.2175(7) 0.2096(7) 0.043(3) Uani 1 1 d .
N6 N 0.9767(7) 0.4186(6) 0.2936(8) 0.056(4) Uani 1 1 d .
N7 N 1.2175(7) 0.2854(7) 0.2939(7) 0.054(4) Uani 1 1 d .
N8 N 1.0650(6) 0.3590(6) 0.0754(7) 0.042(3) Uani 1 1 d .
Cu1 Cu 0.56219(11) 0.29534(10) 0.79884(11) 0.0478(6) Uani 1 1 d .
Cu2 Cu 0.45349(11) 0.34489(10) 0.65248(11) 0.0508(6) Uani 1 1 d .
Cu3 Cu 0.59458(11) 0.39003(10) 0.72881(11) 0.0499(6) Uani 1 1 d .
Cu4 Cu 0.55799(10) 0.26009(10) 0.66795(11) 0.0472(6) Uani 1 1 d .
Cu5 Cu 1.02886(10) 0.25126(10) 0.25651(11) 0.0465(5) Uani 1 1 d .
Cu6 Cu 0.98975(11) 0.38532(10) 0.20361(11) 0.0496(6) Uani 1 1 d .
Cu7 Cu 1.12941(11) 0.34530(10) 0.27800(11) 0.0496(6) Uani 1 1 d .
Cu8 Cu 1.03078(11) 0.29478(10) 0.13260(11) 0.0476(6) Uani 1 1 d .
Se1 Se 0.48844(10) 0.44365(8) 0.73335(10) 0.0516(5) Uani 1 1 d .
Se2 Se 0.49875(9) 0.19516(8) 0.72905(9) 0.0476(5) Uani 1 1 d .
Se3 Se 0.49408(9) 0.33115(9) 0.55558(9) 0.0515(5) Uani 1 1 d .
Se4 Se 0.69037(9) 0.32334(9) 0.82937(9) 0.0490(5) Uani 1 1 d .
Se5 Se 0.89982(9) 0.31845(9) 0.09848(9) 0.0484(5) Uani 1 1 d .
Se6 Se 1.08854(9) 0.31745(8) 0.37254(9) 0.0487(5) Uani 1 1 d .
Se7 Se 1.09892(9) 0.19509(9) 0.20182(9) 0.0468(5) Uani 1 1 d .
Se8 Se 1.09211(10) 0.44686(8) 0.19953(10) 0.0539(5) Uani 1 1 d .

loop_
_atom_site_aniso_label
_atom_site_aniso_U_11
_atom_site_aniso_U_22
_atom_site_aniso_U_33
_atom_site_aniso_U_23
_atom_site_aniso_U_13
_atom_site_aniso_U_12
C1 0.040(10) 0.054(12) 0.042(11) -0.002(10) 0.017(9) 0.010(9)
C2 0.052(12) 0.031(10) 0.087(15) -0.002(10) 0.044(12) -0.011(9)
C3 0.054(13) 0.079(16) 0.096(17) -0.004(13) 0.052(13) 0.001(12)
C4 0.074(14) 0.063(13) 0.053(13) 0.015(11) 0.039(12) -0.016(11)
C5 0.031(10) 0.108(17) 0.044(12) 0.000(13) 0.006(10) 0.014(11)
C6 0.043(10) 0.026(9) 0.057(11) -0.016(8) 0.020(9) -0.013(8)
C7 0.035(10) 0.030(10) 0.030(9) 0.001(8) 0.002(8) 0.002(8)
C8 0.033(10) 0.068(13) 0.070(13) 0.030(11) 0.011(10) -0.006(10)
C9 0.043 0.052(12) 0.041(11) 0.005 -0.011(8) 0.016(9)
C10 0.080(14) 0.058(13) 0.082(15) -0.019(11) 0.049(13) -0.003(12)
C11 0.037(10) 0.026(9) 0.029(10) 0.014(8) 0.004(8) 0.008(7)
C12 0.080 0.086 0.072 0.029 0.031 -0.005
C14 0.061(13) 0.065(13) 0.088(16) 0.015(12) 0.043(13) -0.007(10)
C15 0.087(14) 0.037(11) 0.072(14) -0.034(10) 0.053(12) -0.011(10)
C16 0.045(11) 0.047(11) 0.046(11) 0.018(9) 0.018(9) 0.013(9)
C17 0.029(10) 0.051(11) 0.038(10) 0.008(9) 0.006(9) -0.004(9)
C18 0.070(14) 0.066(13) 0.049(13) -0.007(11) 0.024(11) 0.002(12)
C19 0.075(15) 0.064(13) 0.089(17) -0.004(12) 0.051(14) 0.017(12)
C20 0.091(17) 0.051(12) 0.086(15) -0.028(12) 0.060(14) -0.018(12)
C21 0.082(14) 0.063(13) 0.104(16) -0.013(12) 0.059(13) 0.000(11)
C22 0.058(12) 0.048(11) 0.056(12) 0.017(9) 0.013(10) 0.002(9)
C23 0.082(15) 0.137(19) 0.043(12) 0.009(13) 0.029(12) -0.002(13)
C24 0.031(10) 0.084(14) 0.058(12) 0.012(11) 0.012(10) 0.016(10)
C25 0.042(11) 0.056(11) 0.038(10) -0.002(9) 0.020(9) -0.006(9)
C26 0.041(11) 0.056(12) 0.045(11) 0.002(10) 0.011(10) -0.010(10)
C27 0.029(10) 0.064(13) 0.075(14) 0.016(11) 0.017(10) 0.010(10)
C28 0.045(11) 0.039(10) 0.082(14) 0.017(10) 0.039(11) 0.004(9)
C29 0.051(12) 0.081(14) 0.054(12) 0.015(11) 0.036(11) 0.028(11)
C30 0.050(11) 0.040(10) 0.064(13) 0.006(10) 0.035(10) 0.009(9)
C31 0.038(10) 0.037(10) 0.040(10) -0.002(8) 0.011(9) -0.001(8)
C32 0.057(11) 0.052(12) 0.035(10) 0.009(9) 0.018(9) 0.016(9)
C33 0.070(14) 0.066(13) 0.071(14) 0.004(12) 0.045(12) 0.024(11)
C34 0.048 0.052 0.046 0.011 0.002 0.020
C35 0.027(9) 0.040(10) 0.024(9) -0.008(8) 0.009(7) -0.003(8)
C36 0.028(9) 0.031(9) 0.060(11) -0.006(9) 0.017(9) -0.009(8)
C37 0.023(10) 0.049(11) 0.080(14) 0.005(10) 0.018(9) 0.003(9)
C38 0.032(11) 0.051(12) 0.096(16) -0.014(11) 0.019(11) 0.005(10)
C39 0.033(10) 0.047(11) 0.065(13) -0.020(10) 0.013(10) -0.016(9)
C40 0.041(10) 0.026(9) 0.082(13) -0.004(9) 0.042(10) -0.002(8)
C41 0.084(14) 0.037(11) 0.087(15) 0.008(11) 0.065(13) -0.016(10)
C42 0.057(12) 0.089(15) 0.035(11) 0.016(11) 0.025(10) -0.018(11)
C43 0.050(12) 0.072(14) 0.065(14) -0.025(12) 0.024(11) -0.032(11)
C44 0.033(10) 0.065(13) 0.052(13) -0.020(11) 0.009(10) -0.026(9)
C45 0.033(11) 0.088(14) 0.068(13) 0.009(12) 0.003(10) 0.003(10)
C46 0.056(11) 0.056(11) 0.050(11) -0.017(9) 0.024(10) 0.001(9)
C47 0.054(12) 0.068(13) 0.089(15) -0.015(12) 0.028(11) 0.009(11)
C48 0.106(16) 0.057(13) 0.095(16) 0.002(12) 0.054(14) -0.035(12)
C13 0.062(12) 0.049(11) 0.040(11) 0.016(9) 0.022(10) 0.020(9)
C49 0.039(13) 0.189 0.16(2) 0.05(2) 0.027 0.000(17)
C50 0.065(15) 0.16(3) 0.193 0.11(2) 0.005 0.016(15)
C51 0.232 0.254 0.186 -0.032 0.096 -0.007
C52 0.140(19) 0.314 0.13(2) -0.02(3) 0.101 -0.03(3)
C53 0.124(18) 0.194 0.17(3) 0.14(2) 0.093 0.024(19)
C54 0.11(2) 0.23(3) 0.15(2) 0.04(3) 0.07(2) -0.09(2)
C55 0.11(2) 0.14(2) 0.079(17) 0.015(14) 0.059(16) 0.004
C56 0.061(15) 0.17(3) 0.108(19) 0.047(19) 0.004 -0.031(16)
C57 0.087(18) 0.123 0.12(2) 0.013(16) -0.014 -0.066(15)
C58 0.086(16) 0.146 0.074(14) 0.017(18) 0.005 -0.044(17)
C59 0.14(2) 0.077 0.20(3) 0.068(15) 0.10(2) 0.029
C60 0.14(3) 0.28(3) 0.175 0.16(2) 0.126(16) 0.14(2)
N1 0.043(9) 0.055(10) 0.043(9) 0.004(8) 0.023(8) -0.003(7)
N2 0.024 0.015 0.073 0.015 0.020 0.002
N3 0.045(9) 0.042(9) 0.047(10) 0.008(8) 0.018(8) 0.010(7)
N4 0.052(9) 0.048(9) 0.037(9) 0.004(7) 0.017(8) -0.013(8)
N5 0.045(9) 0.061(9) 0.035(8) 0.017(7) 0.028(7) 0.016(7)
N6 0.055(9) 0.046(9) 0.054(10) 0.012(8) 0.016(8) 0.025(7)
N7 0.047(9) 0.072(11) 0.029(8) -0.014(8) 0.007(7) -0.009(8)
N8 0.037(8) 0.045(9) 0.038(9) -0.006(7) 0.014(7) -0.001(7)
Cu1 0.0483(13) 0.0489(13) 0.0491(14) 0.0008(11) 0.0255(11) 0.0026(11)
Cu2 0.0451(13) 0.0451(13) 0.0570(14) 0.0055(11) 0.0201(12) 0.0002(10)
Cu3 0.0506(13) 0.0492(13) 0.0490(14) -0.0034(11) 0.0229(12) -0.0062(11)
Cu4 0.0406(13) 0.0467(13) 0.0499(14) -0.0036(11) 0.0180(11) -0.0025(11)
Cu5 0.0373(12) 0.0504(13) 0.0458(13) 0.0028(11) 0.0149(11) 0.0011(10)
Cu6 0.0551(14) 0.0496(13) 0.0419(13) 0.0054(11) 0.0212(12) 0.0088(11)
Cu7 0.0465(13) 0.0453(13) 0.0519(14) -0.0080(11) 0.0193(11) 0.0031(11)
Cu8 0.0486(13) 0.0456(13) 0.0461(13) -0.0024(11) 0.0206(11) -0.0060(11)
Se1 0.0578(13) 0.0381(11) 0.0607(14) 0.0031(9) 0.0297(11) 0.0015(9)
Se2 0.0389(10) 0.0420(11) 0.0561(12) 0.0074(9) 0.0179(9) 0.0038(8)
Se3 0.0509(11) 0.0551(12) 0.0413(11) -0.0014(9) 0.0161(9) -0.0112(9)
Se4 0.0431(11) 0.0564(12) 0.0430(11) -0.0061(9) 0.0168(9) -0.0029(9)
Se5 0.0436(11) 0.0534(11) 0.0413(11) 0.0095(9) 0.0144(9) 0.0025(9)
Se6 0.0469(11) 0.0483(11) 0.0407(10) 0.0035(9) 0.0126(9) 0.0149(9)
Se7 0.0384(11) 0.0429(11) 0.0522(12) -0.0088(9) 0.0159(9) -0.0020(9)
Se8 0.0660(13) 0.0412(11) 0.0561(13) -0.0065(9) 0.0304(11) -0.0074(9)

loop_
_atom_type_symbol
_atom_type_description
_atom_type_scat_dispersion_real
_atom_type_scat_dispersion_imag
_atom_type_scat_source
C C 0.0033 0.0016 'International Tables Vol C Tables 4.2.6.8 and 6.1.1.4'
H H 0.0000 0.0000 'International Tables Vol C Tables 4.2.6.8 and 6.1.1.4'
N N 0.0061 0.0033 'International Tables Vol C Tables 4.2.6.8 and 6.1.1.4'
Cu Cu 0.3201 1.2651 'International Tables Vol C Tables 4.2.6.8 and 6.1.1.4'
Se Se -0.0929 2.2259 'International Tables Vol C Tables 4.2.6.8 and 6.1.1.4'

loop_
_geom_angle_atom_site_label_1
_geom_angle_atom_site_label_2
_geom_angle_atom_site_label_3
_geom_angle
N1 C1 C2 118.6(15)
N1 C1 Se1 118.1(12)
C2 C1 Se1 123.1(13)
C3 C2 C1 119.0(16)
C3 C2 C21 123.2(17)
C1 C2 C21 117.5(17)
C4 C3 C2 121.4(17)
C4 C3 H3 119.3
C2 C3 H3 119.3
C3 C4 C5 117.7(17)
C3 C4 H4 121.2
C5 C4 H4 121.2
N1 C5 C4 123.6(18)
N1 C5 H5 118.2
C4 C5 H5 118.2
N2 C6 C7 125.0(13)
N2 C6 Se2 116.4(10)
C7 C6 Se2 118.6(11)
C8 C7 C6 115.1(13)
C8 C7 C22 119.5(14)
C6 C7 C22 125.4(13)
C9 C8 C7 121.5(15)
C9 C8 H8 119.2
C7 C8 H8 119.2
C8 C9 C10 117.7(15)
C8 C9 H9 121.1
C10 C9 H9 121.1
N2 C10 C9 123.4(16)
N2 C10 H10 118.3
C9 C10 H10 118.3
N3 C11 C13 122.5(15)
N3 C11 Se3 117.9(11)
C13 C11 Se3 119.6(12)
C14 C12 C13 119.9(17)
C14 C12 H12 120.1
C13 C12 H12 120.1
C12 C14 C15 117.6(17)
C12 C14 H14 121.2
C15 C14 H14 121.2
N3 C15 C14 121.7(16)
N3 C15 H15 119.2
C14 C15 H15 119.2
N4 C16 C17 122.7(15)
N4 C16 Se4 118.8(12)
C17 C16 Se4 118.5(14)
C18 C17 C16 118.4(16)
C18 C17 C24 117.0(15)
C16 C17 C24 124.5(16)
C17 C18 C19 118.5(17)
C17 C18 H18 120.7
C19 C18 H18 120.7
C20 C19 C18 119.5(18)
C20 C19 H19 120.2
C18 C19 H19 120.2
C19 C20 N4 123.1(18)
C19 C20 H20 118.5
N4 C20 H20 118.5
C2 C21 H21A 109.5
C2 C21 H21B 109.5
H21A C21 H21B 109.5
C2 C21 H21C 109.5
H21A C21 H21C 109.5
H21B C21 H21C 109.5
C7 C22 H22A 109.5
C7 C22 H22B 109.5
H22A C22 H22B 109.5
C7 C22 H22C 109.5
H22A C22 H22C 109.5
H22B C22 H22C 109.5
C13 C23 H23A 109.5
C13 C23 H23B 109.5
H23A C23 H23B 109.5
C13 C23 H23C 109.5
H23A C23 H23C 109.5
H23B C23 H23C 109.5
C17 C24 H24A 109.5
C17 C24 H24B 109.5
H24A C24 H24B 109.5
C17 C24 H24C 109.5
H24A C24 H24C 109.5
H24B C24 H24C 109.5
N5 C25 C26 124.4(14)
N5 C25 Se5 117.8(11)
C26 C25 Se5 117.8(13)
C27 C26 C25 114.2(15)
C27 C26 C45 120.2(15)
C25 C26 C45 125.5(15)
C28 C27 C26 122.0(15)
C28 C27 H27 119.0
C26 C27 H27 119.0
C27 C28 C29 120.5(15)
C27 C28 H28 119.8
C29 C28 H28 119.8
N5 C29 C28 118.5(15)
N5 C29 H29 120.8
C28 C29 H29 120.8
N6 C30 C31 120.6(14)
N6 C30 Se6 119.0(12)
C31 C30 Se6 120.4(13)
C30 C31 C32 117.6(14)
C30 C31 C46 122.3(14)
C32 C31 C46 120.0(14)
C33 C32 C31 119.5(16)
C33 C32 H32 120.2
C31 C32 H32 120.2
C32 C33 C34 119.5(16)
C32 C33 H33 120.2
C34 C33 H33 120.2
N6 C34 C33 125.4(16)
N6 C34 H34 117.3
C33 C34 H34 117.3
N7 C35 C36 118.9(13)
N7 C35 Se7 117.2(10)
C36 C35 Se7 123.8(11)
C37 C36 C35 119.1(14)
C37 C36 C47 122.4(14)
C35 C36 C47 118.4(13)
C38 C37 C36 121.4(15)
C38 C37 H37 119.3
C36 C37 H37 119.3
C39 C38 C37 117.9(16)
C39 C38 H38 121.1
C37 C38 H38 121.1
C38 C39 N7 124.3(16)
C38 C39 H39 117.9
N7 C39 H39 117.9
N8 C40 C41 122.0(15)
N8 C40 Se8 117.7(11)
C41 C40 Se8 120.2(12)
C42 C41 C40 116.0(15)
C42 C41 C48 121.3(15)
C40 C41 C48 122.3(16)
C41 C42 C43 123.3(16)
C41 C42 H42 118.4
C43 C42 H42 118.4
C44 C43 C42 115.5(17)
C44 C43 H43 122.2
C42 C43 H43 122.2
N8 C44 C43 124.1(16)
N8 C44 H44 117.9
C43 C44 H44 117.9
C26 C45 H45A 109.5
C26 C45 H45B 109.5
H45A C45 H45B 109.5
C26 C45 H45C 109.5
H45A C45 H45C 109.5
H45B C45 H45C 109.5
C31 C46 H46A 109.5
C31 C46 H46B 109.5
H46A C46 H46B 109.5
C31 C46 H46C 109.5
H46A C46 H46C 109.5
H46B C46 H46C 109.5
C36 C47 H47A 109.5
C36 C47 H47B 109.5
H47A C47 H47B 109.5
C36 C47 H47C 109.5
H47A C47 H47C 109.5
H47B C47 H47C 109.5
C41 C48 H48A 109.5
C41 C48 H48B 109.5
H48A C48 H48B 109.5
C41 C48 H48C 109.5
H48A C48 H48C 109.5
H48B C48 H48C 109.5
C11 C13 C12 118.3(16)
C11 C13 C23 123.3(16)
C12 C13 C23 118.4(16)
C50 C49 C54 120.0
C50 C49 H49 120.0
C54 C49 H49 120.0
C51 C50 C49 120.0
C51 C50 H50 120.0
C49 C50 H50 120.0
C50 C51 C52 120.0
C50 C51 H51 120.0
C52 C51 H51 120.0
C51 C52 C53 120.0
C51 C52 H52 120.0
C53 C52 H52 120.0
C52 C53 C54 120.0
C52 C53 H53 120.0
C54 C53 H53 120.0
C53 C54 C49 120.0
C53 C54 H54 120.0
C49 C54 H54 120.0
C56 C55 C60 120.0
C56 C55 H55 120.0
C60 C55 H55 120.0
C55 C56 C57 120.0
C55 C56 H56 120.0
C57 C56 H56 120.0
C58 C57 C56 120.0
C58 C57 H57 120.0
C56 C57 H57 120.0
C59 C58 C57 120.0
C59 C58 H58 120.0
C57 C58 H58 120.0
C58 C59 C60 120.0
C58 C59 H59 120.0
C60 C59 H59 120.0
C59 C60 C55 120.0
C59 C60 H60 120.0
C55 C60 H60 120.0
C5 N1 C1 119.6(15)
C5 N1 Cu1 121.4(13)
C1 N1 Cu1 119.1(11)
C6 N2 C10 117.0(13)
C6 N2 Cu2 120.6(10)
C10 N2 Cu2 122.4(11)
C11 N3 C15 119.7(14)
C11 N3 Cu3 119.6(11)
C15 N3 Cu3 120.3(12)
C16 N4 C20 117.5(15)
C16 N4 Cu4 119.4(11)
C20 N4 Cu4 122.8(13)
C25 N5 C29 120.2(14)
C25 N5 Cu5 119.4(11)
C29 N5 Cu5 120.1(11)
C34 N6 C30 117.4(14)
C34 N6 Cu6 124.6(12)
C30 N6 Cu6 117.6(10)
C35 N7 C39 118.3(13)
C35 N7 Cu7 118.9(10)
C39 N7 Cu7 122.7(12)
C40 N8 C44 118.5(14)
C40 N8 Cu8 119.8(11)
C44 N8 Cu8 121.2(11)
N1 Cu1 Se2 122.6(4)
N1 Cu1 Se4 113.3(4)
Se2 Cu1 Se4 122.98(9)
N1 Cu1 Cu3 99.6(4)
Se2 Cu1 Cu3 119.00(10)
Se4 Cu1 Cu3 57.16(7)
N1 Cu1 Cu4 149.4(4)
Se2 Cu1 Cu4 57.33(7)
Se4 Cu1 Cu4 80.61(8)
Cu3 Cu1 Cu4 64.00(7)
N1 Cu1 Cu2 93.4(4)
Se2 Cu1 Cu2 75.72(8)
Se4 Cu1 Cu2 112.93(9)
Cu3 Cu1 Cu2 58.40(7)
Cu4 Cu1 Cu2 56.10(7)
N2 Cu2 Se1 125.8(4)
N2 Cu2 Se3 111.9(4)
Se1 Cu2 Se3 120.93(10)
N2 Cu2 Cu4 98.8(3)
Se1 Cu2 Cu4 118.58(10)
Se3 Cu2 Cu4 57.41(8)
N2 Cu2 Cu3 151.0(4)
Se1 Cu2 Cu3 57.02(7)
Se3 Cu2 Cu3 79.33(8)
Cu4 Cu2 Cu3 63.73(8)
N2 Cu2 Cu1 95.5(4)
Se1 Cu2 Cu1 76.02(8)
Se3 Cu2 Cu1 112.31(9)
Cu4 Cu2 Cu1 57.99(7)
Cu3 Cu2 Cu1 55.85(7)
N3 Cu3 Se4 119.3(4)
N3 Cu3 Se1 113.6(3)
Se4 Cu3 Se1 125.66(10)
N3 Cu3 Cu1 152.0(4)
Se4 Cu3 Cu1 57.99(7)
Se1 Cu3 Cu1 80.83(8)
N3 Cu3 Cu2 101.3(4)
Se4 Cu3 Cu2 120.68(10)
Se1 Cu3 Cu2 56.09(7)
Cu1 Cu3 Cu2 65.75(8)
N3 Cu3 Cu4 92.9(4)
Se4 Cu3 Cu4 78.42(8)
Se1 Cu3 Cu4 111.10(9)
Cu1 Cu3 Cu4 59.06(7)
Cu2 Cu3 Cu4 56.89(7)
N4 Cu4 Se3 123.9(3)
N4 Cu4 Se2 108.6(3)
Se3 Cu4 Se2 126.14(9)
N4 Cu4 Cu2 154.3(4)
Se3 Cu4 Cu2 58.05(8)
Se2 Cu4 Cu2 80.32(8)
N4 Cu4 Cu1 98.4(4)
Se3 Cu4 Cu1 120.34(10)
Se2 Cu4 Cu1 56.19(7)
Cu2 Cu4 Cu1 65.90(8)
N4 Cu4 Cu3 95.2(4)
Se3 Cu4 Cu3 77.41(8)
Se2 Cu4 Cu3 111.13(9)
Cu2 Cu4 Cu3 59.38(7)
Cu1 Cu4 Cu3 56.94(7)
N5 Cu5 Se6 124.0(3)
N5 Cu5 Se7 111.6(3)
Se6 Cu5 Se7 122.79(9)
N5 Cu5 Cu8 99.6(4)
Se6 Cu5 Cu8 119.64(9)
Se7 Cu5 Cu8 57.10(7)
N5 Cu5 Cu7 152.0(4)
Se6 Cu5 Cu7 57.82(7)
Se7 Cu5 Cu7 79.83(8)
Cu8 Cu5 Cu7 64.31(8)
N5 Cu5 Cu6 95.1(4)
Se6 Cu5 Cu6 76.84(8)
Se7 Cu5 Cu6 112.46(9)
Cu8 Cu5 Cu6 57.98(7)
Cu7 Cu5 Cu6 57.12(7)
N6 Cu6 Se5 125.3(4)
N6 Cu6 Se8 109.6(4)
Se5 Cu6 Se8 123.23(10)
N6 Cu6 Cu7 99.1(4)
Se5 Cu6 Cu7 119.52(9)
Se8 Cu6 Cu7 57.40(8)
N6 Cu6 Cu8 153.1(4)
Se5 Cu6 Cu8 57.74(7)
Se8 Cu6 Cu8 80.28(8)
Cu7 Cu6 Cu8 64.37(8)
N6 Cu6 Cu5 96.1(4)
Se5 Cu6 Cu5 76.77(8)
Se8 Cu6 Cu5 112.85(9)
Cu7 Cu6 Cu5 57.91(7)
Cu8 Cu6 Cu5 57.36(7)
N7 Cu7 Se8 124.1(4)
N7 Cu7 Se6 109.9(4)
Se8 Cu7 Se6 124.24(9)
N7 Cu7 Cu6 153.6(4)
Se8 Cu7 Cu6 57.66(7)
Se6 Cu7 Cu6 80.35(8)
N7 Cu7 Cu5 99.7(4)
Se8 Cu7 Cu5 119.82(10)
Se6 Cu7 Cu5 56.58(7)
Cu6 Cu7 Cu5 64.97(8)
N7 Cu7 Cu8 95.5(4)
Se8 Cu7 Cu8 77.30(8)
Se6 Cu7 Cu8 112.13(9)
Cu6 Cu7 Cu8 58.37(7)
Cu5 Cu7 Cu8 57.69(7)
N8 Cu8 Se7 124.8(3)
N8 Cu8 Se5 109.8(3)
Se7 Cu8 Se5 124.15(9)
N8 Cu8 Cu5 152.9(4)
Se7 Cu8 Cu5 57.30(7)
Se5 Cu8 Cu5 79.91(8)
N8 Cu8 Cu6 98.9(4)
Se7 Cu8 Cu6 118.99(10)
Se5 Cu8 Cu6 56.30(7)
Cu5 Cu8 Cu6 64.66(8)
N8 Cu8 Cu7 95.1(4)
Se7 Cu8 Cu7 76.67(8)
Se5 Cu8 Cu7 111.35(9)
Cu5 Cu8 Cu7 58.00(7)
Cu6 Cu8 Cu7 57.26(7)
C1 Se1 Cu2 104.3(5)
C1 Se1 Cu3 107.5(5)
Cu2 Se1 Cu3 66.89(8)
C6 Se2 Cu1 106.3(4)
C6 Se2 Cu4 106.4(5)
Cu1 Se2 Cu4 66.48(8)
C11 Se3 Cu4 104.4(4)
C11 Se3 Cu2 107.7(5)
Cu4 Se3 Cu2 64.54(8)
C16 Se4 Cu3 105.6(5)
C16 Se4 Cu1 105.2(5)
Cu3 Se4 Cu1 64.84(8)
C25 Se5 Cu6 106.2(5)
C25 Se5 Cu8 106.2(5)
Cu6 Se5 Cu8 65.96(8)
C30 Se6 Cu5 104.7(5)
C30 Se6 Cu7 106.7(5)
Cu5 Se6 Cu7 65.60(8)
C35 Se7 Cu8 104.6(4)
C35 Se7 Cu5 108.8(5)
Cu8 Se7 Cu5 65.60(8)
C40 Se8 Cu7 107.3(4)
C40 Se8 Cu6 105.0(4)
Cu7 Se8 Cu6 64.94(8)

loop_
_geom_bond_atom_site_label_1
_geom_bond_atom_site_label_2
_geom_bond_distance
C1 N1 1.361(17)
C1 C2 1.425(19)
C1 Se1 1.888(16)
C2 C3 1.37(2)
C2 C21 1.52(2)
C3 C4 1.36(2)
C3 H3 0.9300
C4 C5 1.36(2)
C4 H4 0.9300
C5 N1 1.340(18)
C5 H5 0.9300
C6 N2 1.328(16)
C6 C7 1.412(17)
C6 Se2 1.944(14)
C7 C8 1.395(18)
C7 C22 1.496(17)
C8 C9 1.373(19)
C8 H8 0.9300
C9 C10 1.39(2)
C9 H9 0.9300
C10 N2 1.349(18)
C10 H10 0.9300
C11 N3 1.321(16)
C11 C13 1.377(18)
C11 Se3 1.935(14)
C12 C14 1.37(2)
C12 C13 1.39(2)
C12 H12 0.9300
C14 C15 1.42(2)
C14 H14 0.9300
C15 N3 1.331(17)
C15 H15 0.9300
C16 N4 1.341(18)
C16 C17 1.398(19)
C16 Se4 1.930(16)
C17 C18 1.377(19)
C17 C24 1.493(19)
C18 C19 1.41(2)
C18 H18 0.9300
C19 C20 1.34(2)
C19 H19 0.9300
C20 N4 1.364(18)
C20 H20 0.9300
C21 H21A 0.9600
C21 H21B 0.9600
C21 H21C 0.9600
C22 H22A 0.9600
C22 H22B 0.9600
C22 H22C 0.9600
C23 C13 1.517(19)
C23 H23A 0.9600
C23 H23B 0.9600
C23 H23C 0.9600
C24 H24A 0.9600
C24 H24B 0.9600
C24 H24C 0.9600
C25 N5 1.344(17)
C25 C26 1.410(19)
C25 Se5 1.923(15)
C26 C27 1.399(19)
C26 C45 1.477(19)
C27 C28 1.375(19)
C27 H27 0.9300
C28 C29 1.401(19)
C28 H28 0.9300
C29 N5 1.359(17)
C29 H29 0.9300
C30 N6 1.353(17)
C30 C31 1.414(19)
C30 Se6 1.914(15)
C31 C32 1.423(18)
C31 C46 1.502(18)
C32 C33 1.325(19)
C32 H32 0.9300
C33 C34 1.337(19)
C33 H33 0.9300
C34 N6 1.334(17)
C34 H34 0.9300
C35 N7 1.357(15)
C35 C36 1.389(17)
C35 Se7 1.921(13)
C36 C37 1.382(18)
C36 C47 1.526(18)
C37 C38 1.355(19)
C37 H37 0.9300
C38 C39 1.305(18)
C38 H38 0.9300
C39 N7 1.384(17)
C39 H39 0.9300
C40 N8 1.338(16)
C40 C41 1.421(19)
C40 Se8 1.930(16)
C41 C42 1.36(2)
C41 C48 1.50(2)
C42 C43 1.40(2)
C42 H42 0.9300
C43 C44 1.36(2)
C43 H43 0.9300
C44 N8 1.360(17)
C44 H44 0.9300
C45 H45A 0.9600
C45 H45B 0.9600
C45 H45C 0.9600
C46 H46A 0.9600
C46 H46B 0.9600
C46 H46C 0.9600
C47 H47A 0.9600
C47 H47B 0.9600
C47 H47C 0.9600
C48 H48A 0.9600
C48 H48B 0.9600
C48 H48C 0.9600
C49 C50 1.3900
C49 C54 1.3900
C49 H49 0.9300
C50 C51 1.3900
C50 H50 0.9300
C51 C52 1.3900
C51 H51 0.9300
C52 C53 1.3900
C52 H52 0.9300
C53 C54 1.3900
C53 H53 0.9300
C54 H54 0.9300
C55 C56 1.3900
C55 C60 1.3900
C55 H55 0.9300
C56 C57 1.3900
C56 H56 0.9300
C57 C58 1.3900
C57 H57 0.9300
C58 C59 1.3900
C58 H58 0.9300
C59 C60 1.3900
C59 H59 0.9300
C60 H60 0.9300
N1 Cu1 1.994(13)
N2 Cu2 1.988(11)
N3 Cu3 2.001(13)
N4 Cu4 2.005(13)
N5 Cu5 1.997(12)
N6 Cu6 2.013(13)
N7 Cu7 2.010(13)
N8 Cu8 2.009(12)
Cu1 Se2 2.377(3)
Cu1 Se4 2.401(3)
Cu1 Cu3 2.563(3)
Cu1 Cu4 2.623(3)
Cu1 Cu2 2.824(3)
Cu2 Se1 2.380(3)
Cu2 Se3 2.413(3)
Cu2 Cu4 2.568(3)
Cu2 Cu3 2.638(3)
Cu3 Se4 2.379(3)
Cu3 Se1 2.406(3)
Cu3 Cu4 2.749(3)
Cu4 Se3 2.396(3)
Cu4 Se2 2.408(3)
Cu5 Se6 2.386(3)
Cu5 Se7 2.398(2)
Cu5 Cu8 2.595(3)
Cu5 Cu7 2.604(3)
Cu5 Cu6 2.785(3)
Cu6 Se5 2.380(3)
Cu6 Se8 2.407(3)
Cu6 Cu7 2.581(3)
Cu6 Cu8 2.613(3)
Cu7 Se8 2.400(3)
Cu7 Se6 2.420(3)
Cu7 Cu8 2.767(3)
Cu8 Se7 2.392(3)
Cu8 Se5 2.419(3)

loop_
_geom_torsion_atom_site_label_1
_geom_torsion_atom_site_label_2
_geom_torsion_atom_site_label_3
_geom_torsion_atom_site_label_4
_geom_torsion
N1 C1 C2 C3 -5(2)
Se1 C1 C2 C3 -178.8(12)
N1 C1 C2 C21 -178.6(13)
Se1 C1 C2 C21 7(2)
C1 C2 C3 C4 5(3)
C21 C2 C3 C4 179.0(15)
C2 C3 C4 C5 -2(3)
C3 C4 C5 N1 -1(3)
N2 C6 C7 C8 2(2)
Se2 C6 C7 C8 -175.8(11)
N2 C6 C7 C22 -178.0(14)
Se2 C6 C7 C22 5(2)
C6 C7 C8 C9 3(2)
C22 C7 C8 C9 -177.3(14)
C7 C8 C9 C10 -6(2)
C8 C9 C10 N2 5(3)
C13 C12 C14 C15 -6(3)
C12 C14 C15 N3 6(3)
N4 C16 C17 C18 -4(2)
Se4 C16 C17 C18 178.0(11)
N4 C16 C17 C24 175.6(14)
Se4 C16 C17 C24 -3(2)
C16 C17 C18 C19 -1(2)
C24 C17 C18 C19 179.7(14)
C17 C18 C19 C20 3(3)
C18 C19 C20 N4 -1(3)
N5 C25 C26 C27 -3(2)
Se5 C25 C26 C27 176.9(11)
N5 C25 C26 C45 -179.4(15)
Se5 C25 C26 C45 1(2)
C25 C26 C27 C28 0(2)
C45 C26 C27 C28 176.3(15)
C26 C27 C28 C29 0(3)
C27 C28 C29 N5 3(2)
N6 C30 C31 C32 0(2)
Se6 C30 C31 C32 176.8(10)
N6 C30 C31 C46 -177.2(13)
Se6 C30 C31 C46 0(2)
C30 C31 C32 C33 0(2)
C46 C31 C32 C33 176.9(15)
C31 C32 C33 C34 2(3)
C32 C33 C34 N6 -3(3)
N7 C35 C36 C37 -1(2)
Se7 C35 C36 C37 -178.0(11)
N7 C35 C36 C47 -179.1(13)
Se7 C35 C36 C47 4(2)
C35 C36 C37 C38 3(2)
C47 C36 C37 C38 -179.3(16)
C36 C37 C38 C39 -2(3)
C37 C38 C39 N7 -1(3)
N8 C40 C41 C42 7(2)
Se8 C40 C41 C42 -177.4(12)
N8 C40 C41 C48 -179.6(15)
Se8 C40 C41 C48 -4(2)
C40 C41 C42 C43 -8(3)
C48 C41 C42 C43 178.8(16)
C41 C42 C43 C44 6(3)
C42 C43 C44 N8 -4(3)
N3 C11 C13 C12 -2(2)
Se3 C11 C13 C12 -178.5(12)
N3 C11 C13 C23 -179.5(14)
Se3 C11 C13 C23 4(2)
C14 C12 C13 C11 4(3)
C14 C12 C13 C23 -177.6(16)
C54 C49 C50 C51 0.0
C49 C50 C51 C52 0.0
C50 C51 C52 C53 0.0
C51 C52 C53 C54 0.0
C52 C53 C54 C49 0.0
C50 C49 C54 C53 0.0
C60 C55 C56 C57 0.0
C55 C56 C57 C58 0.0
C56 C57 C58 C59 0.0
C57 C58 C59 C60 0.0
C58 C59 C60 C55 0.0
C56 C55 C60 C59 0.0
C4 C5 N1 C1 2(2)
C4 C5 N1 Cu1 -176.5(13)
C2 C1 N1 C5 1(2)
Se1 C1 N1 C5 175.6(11)
C2 C1 N1 Cu1 179.6(10)
Se1 C1 N1 Cu1 -5.8(16)
C7 C6 N2 C10 -3(2)
Se2 C6 N2 C10 174.5(11)
C7 C6 N2 Cu2 175.6(11)
Se2 C6 N2 Cu2 -7.0(15)
C9 C10 N2 C6 0(2)
C9 C10 N2 Cu2 -178.8(12)
C13 C11 N3 C15 1(2)
Se3 C11 N3 C15 177.9(11)
C13 C11 N3 Cu3 173.8(11)
Se3 C11 N3 Cu3 -9.2(15)
C14 C15 N3 C11 -3(2)
C14 C15 N3 Cu3 -175.8(12)
C17 C16 N4 C20 6(2)
Se4 C16 N4 C20 -175.9(11)
C17 C16 N4 Cu4 179.9(11)
Se4 C16 N4 Cu4 -1.8(15)
C19 C20 N4 C16 -3(2)
C19 C20 N4 Cu4 -177.3(14)
C26 C25 N5 C29 7(2)
Se5 C25 N5 C29 -173.5(10)
C26 C25 N5 Cu5 -179.7(12)
Se5 C25 N5 Cu5 0.1(16)
C28 C29 N5 C25 -6(2)
C28 C29 N5 Cu5 -179.9(11)
C33 C34 N6 C30 3(3)
C33 C34 N6 Cu6 174.9(13)
C31 C30 N6 C34 -1(2)
Se6 C30 N6 C34 -178.0(11)
C31 C30 N6 Cu6 -173.7(11)
Se6 C30 N6 Cu6 9.5(16)
C36 C35 N7 C39 -1(2)
Se7 C35 N7 C39 175.9(11)
C36 C35 N7 Cu7 175.6(11)
Se7 C35 N7 Cu7 -7.3(14)
C38 C39 N7 C35 2(3)
C38 C39 N7 Cu7 -174.6(14)
C41 C40 N8 C44 -5(2)
Se8 C40 N8 C44 179.3(10)
C41 C40 N8 Cu8 -177.1(12)
Se8 C40 N8 Cu8 7.2(15)
C43 C44 N8 C40 3(2)
C43 C44 N8 Cu8 175.4(13)
C5 N1 Cu1 Se2 74.7(13)
C1 N1 Cu1 Se2 -103.9(11)
C5 N1 Cu1 Se4 -93.3(12)
C1 N1 Cu1 Se4 88.1(11)
C5 N1 Cu1 Cu3 -151.6(11)
C1 N1 Cu1 Cu3 29.9(11)
C5 N1 Cu1 Cu4 154.4(10)
C1 N1 Cu1 Cu4 -24.1(15)
C5 N1 Cu1 Cu2 149.9(12)
C1 N1 Cu1 Cu2 -28.7(11)
C6 N2 Cu2 Se1 -102.3(11)
C10 N2 Cu2 Se1 76.1(13)
C6 N2 Cu2 Se3 91.2(11)
C10 N2 Cu2 Se3 -90.4(12)
C6 N2 Cu2 Cu4 32.9(12)
C10 N2 Cu2 Cu4 -148.7(12)
C6 N2 Cu2 Cu3 -17.1(17)
C10 N2 Cu2 Cu3 161.3(9)
C6 N2 Cu2 Cu1 -25.6(11)
C10 N2 Cu2 Cu1 152.9(12)
N1 Cu1 Cu2 N2 -85.8(5)
Se2 Cu1 Cu2 N2 37.0(3)
Se4 Cu1 Cu2 N2 157.1(4)
Cu3 Cu1 Cu2 N2 175.0(4)
Cu4 Cu1 Cu2 N2 97.0(4)
N1 Cu1 Cu2 Se1 39.8(4)
Se2 Cu1 Cu2 Se1 162.53(9)
Se4 Cu1 Cu2 Se1 -77.32(10)
Cu3 Cu1 Cu2 Se1 -59.40(8)
Cu4 Cu1 Cu2 Se1 -137.47(9)
N1 Cu1 Cu2 Se3 157.8(4)
Se2 Cu1 Cu2 Se3 -79.41(10)
Se4 Cu1 Cu2 Se3 40.74(12)
Cu3 Cu1 Cu2 Se3 58.65(10)
Cu4 Cu1 Cu2 Se3 -19.41(9)
N1 Cu1 Cu2 Cu4 177.2(4)
Se2 Cu1 Cu2 Cu4 -60.00(8)
Se4 Cu1 Cu2 Cu4 60.15(10)
Cu3 Cu1 Cu2 Cu4 78.07(9)
N1 Cu1 Cu2 Cu3 99.2(4)
Se2 Cu1 Cu2 Cu3 -138.07(9)
Se4 Cu1 Cu2 Cu3 -17.92(9)
Cu4 Cu1 Cu2 Cu3 -78.07(9)
C11 N3 Cu3 Se4 117.8(10)
C15 N3 Cu3 Se4 -69.3(12)
C11 N3 Cu3 Se1 -75.1(11)
C15 N3 Cu3 Se1 97.8(11)
C11 N3 Cu3 Cu1 41.7(15)
C15 N3 Cu3 Cu1 -145.4(10)
C11 N3 Cu3 Cu2 -17.3(11)
C15 N3 Cu3 Cu2 155.5(11)
C11 N3 Cu3 Cu4 39.5(11)
C15 N3 Cu3 Cu4 -147.7(11)
N1 Cu1 Cu3 N3 -155.3(9)
Se2 Cu1 Cu3 N3 -19.5(8)
Se4 Cu1 Cu3 N3 93.1(8)
Cu4 Cu1 Cu3 N3 -2.6(8)
Cu2 Cu1 Cu3 N3 -67.2(8)
N1 Cu1 Cu3 Se4 111.6(4)
Se2 Cu1 Cu3 Se4 -112.52(11)
Cu4 Cu1 Cu3 Se4 -95.66(9)
Cu2 Cu1 Cu3 Se4 -160.29(10)
N1 Cu1 Cu3 Se1 -31.3(4)
Se2 Cu1 Cu3 Se1 104.60(11)
Se4 Cu1 Cu3 Se1 -142.88(9)
Cu4 Cu1 Cu3 Se1 121.46(9)
Cu2 Cu1 Cu3 Se1 56.83(7)
N1 Cu1 Cu3 Cu2 -88.1(4)
Se2 Cu1 Cu3 Cu2 47.77(10)
Se4 Cu1 Cu3 Cu2 160.29(10)
Cu4 Cu1 Cu3 Cu2 64.63(7)
N1 Cu1 Cu3 Cu4 -152.7(4)
Se2 Cu1 Cu3 Cu4 -16.86(9)
Se4 Cu1 Cu3 Cu4 95.66(9)
Cu2 Cu1 Cu3 Cu4 -64.63(8)
N2 Cu2 Cu3 N3 143.6(8)
Se1 Cu2 Cu3 N3 -110.9(4)
Se3 Cu2 Cu3 N3 27.3(4)
Cu4 Cu2 Cu3 N3 86.1(4)
Cu1 Cu2 Cu3 N3 153.8(4)
N2 Cu2 Cu3 Se4 9.2(8)
Se1 Cu2 Cu3 Se4 114.71(12)
Se3 Cu2 Cu3 Se4 -107.07(11)
Cu4 Cu2 Cu3 Se4 -48.29(11)
Cu1 Cu2 Cu3 Se4 19.42(9)
N2 Cu2 Cu3 Se1 -105.5(7)
Se3 Cu2 Cu3 Se1 138.22(10)
Cu4 Cu2 Cu3 Se1 -163.00(10)
Cu1 Cu2 Cu3 Se1 -95.29(9)
N2 Cu2 Cu3 Cu1 -10.2(7)
Se1 Cu2 Cu3 Cu1 95.29(9)
Se3 Cu2 Cu3 Cu1 -126.49(9)
Cu4 Cu2 Cu3 Cu1 -67.70(8)
N2 Cu2 Cu3 Cu4 57.5(7)
Se1 Cu2 Cu3 Cu4 163.00(10)
Se3 Cu2 Cu3 Cu4 -58.78(8)
Cu1 Cu2 Cu3 Cu4 67.70(8)
C16 N4 Cu4 Se3 109.5(10)
C20 N4 Cu4 Se3 -76.8(12)
C16 N4 Cu4 Se2 -83.2(11)
C20 N4 Cu4 Se2 90.6(12)
C16 N4 Cu4 Cu2 23.7(16)
C20 N4 Cu4 Cu2 -162.5(9)
C16 N4 Cu4 Cu1 -26.1(11)
C20 N4 Cu4 Cu1 147.6(12)
C16 N4 Cu4 Cu3 31.2(11)
C20 N4 Cu4 Cu3 -155.1(12)
N2 Cu2 Cu4 N4 -146.9(9)
Se1 Cu2 Cu4 N4 -7.6(8)
Se3 Cu2 Cu4 N4 102.7(8)
Cu3 Cu2 Cu4 N4 8.7(8)
Cu1 Cu2 Cu4 N4 -55.9(8)
N2 Cu2 Cu4 Se3 110.4(4)
Se1 Cu2 Cu4 Se3 -110.26(11)
Cu3 Cu2 Cu4 Se3 -94.04(8)
Cu1 Cu2 Cu4 Se3 -158.59(9)
N2 Cu2 Cu4 Se2 -33.8(4)
Se1 Cu2 Cu4 Se2 105.50(11)
Se3 Cu2 Cu4 Se2 -144.23(9)
Cu3 Cu2 Cu4 Se2 121.73(9)
Cu1 Cu2 Cu4 Se2 57.17(7)
N2 Cu2 Cu4 Cu1 -91.0(4)
Se1 Cu2 Cu4 Cu1 48.33(10)
Se3 Cu2 Cu4 Cu1 158.59(9)
Cu3 Cu2 Cu4 Cu1 64.55(7)
N2 Cu2 Cu4 Cu3 -155.6(4)
Se1 Cu2 Cu4 Cu3 -16.22(9)
Se3 Cu2 Cu4 Cu3 94.04(8)
Cu1 Cu2 Cu4 Cu3 -64.55(7)
N1 Cu1 Cu4 N4 153.3(8)
Se2 Cu1 Cu4 N4 -106.8(4)
Se4 Cu1 Cu4 N4 32.8(4)
Cu3 Cu1 Cu4 N4 90.7(4)
Cu2 Cu1 Cu4 N4 158.7(4)
N1 Cu1 Cu4 Se3 15.6(7)
Se2 Cu1 Cu4 Se3 115.50(11)
Se4 Cu1 Cu4 Se3 -104.91(11)
Cu3 Cu1 Cu4 Se3 -46.97(10)
Cu2 Cu1 Cu4 Se3 21.03(9)
N1 Cu1 Cu4 Se2 -99.9(7)
Se4 Cu1 Cu4 Se2 139.60(9)
Cu3 Cu1 Cu4 Se2 -162.46(10)
Cu2 Cu1 Cu4 Se2 -94.47(8)
N1 Cu1 Cu4 Cu2 -5.4(7)
Se2 Cu1 Cu4 Cu2 94.47(8)
Se4 Cu1 Cu4 Cu2 -125.94(9)
Cu3 Cu1 Cu4 Cu2 -68.00(8)
N1 Cu1 Cu4 Cu3 62.6(7)
Se2 Cu1 Cu4 Cu3 162.46(10)
Se4 Cu1 Cu4 Cu3 -57.94(7)
Cu2 Cu1 Cu4 Cu3 68.00(8)
N3 Cu3 Cu4 N4 82.1(5)
Se4 Cu3 Cu4 N4 -37.2(4)
Se1 Cu3 Cu4 N4 -161.2(4)
Cu1 Cu3 Cu4 N4 -96.7(4)
Cu2 Cu3 Cu4 N4 -176.2(4)
N3 Cu3 Cu4 Se3 -41.5(4)
Se4 Cu3 Cu4 Se3 -160.80(8)
Se1 Cu3 Cu4 Se3 75.22(10)
Cu1 Cu3 Cu4 Se3 139.73(9)
Cu2 Cu3 Cu4 Se3 60.15(8)
N3 Cu3 Cu4 Se2 -165.7(4)
Se4 Cu3 Cu4 Se2 75.04(10)
Se1 Cu3 Cu4 Se2 -48.94(12)
Cu1 Cu3 Cu4 Se2 15.57(9)
Cu2 Cu3 Cu4 Se2 -64.01(9)
N3 Cu3 Cu4 Cu2 -101.6(4)
Se4 Cu3 Cu4 Cu2 139.05(9)
Se1 Cu3 Cu4 Cu2 15.08(9)
Cu1 Cu3 Cu4 Cu2 79.58(9)
N3 Cu3 Cu4 Cu1 178.8(4)
Se4 Cu3 Cu4 Cu1 59.47(8)
Se1 Cu3 Cu4 Cu1 -64.50(9)
Cu2 Cu3 Cu4 Cu1 -79.58(9)
C25 N5 Cu5 Se6 108.4(10)
C29 N5 Cu5 Se6 -78.0(11)
C25 N5 Cu5 Se7 -85.8(11)
C29 N5 Cu5 Se7 87.8(10)
C25 N5 Cu5 Cu8 -27.5(11)
C29 N5 Cu5 Cu8 146.1(10)
C25 N5 Cu5 Cu7 24.2(16)
C29 N5 Cu5 Cu7 -162.2(8)
C25 N5 Cu5 Cu6 30.8(11)
C29 N5 Cu5 Cu6 -155.6(10)
C34 N6 Cu6 Se5 -69.5(14)
C30 N6 Cu6 Se5 102.4(11)
C34 N6 Cu6 Se8 95.5(13)
C30 N6 Cu6 Se8 -92.7(11)
C34 N6 Cu6 Cu7 154.0(12)
C30 N6 Cu6 Cu7 -34.1(12)
C34 N6 Cu6 Cu8 -156.6(9)
C30 N6 Cu6 Cu8 15.2(18)
C34 N6 Cu6 Cu5 -147.6(13)
C30 N6 Cu6 Cu5 24.3(12)
N5 Cu5 Cu6 N6 86.7(5)
Se6 Cu5 Cu6 N6 -37.0(4)
Se7 Cu5 Cu6 N6 -157.3(4)
Cu8 Cu5 Cu6 N6 -175.2(4)
Cu7 Cu5 Cu6 N6 -97.0(4)
N5 Cu5 Cu6 Se5 -38.1(3)
Se6 Cu5 Cu6 Se5 -161.86(9)
Se7 Cu5 Cu6 Se5 77.80(10)
Cu8 Cu5 Cu6 Se5 59.96(8)
Cu7 Cu5 Cu6 Se5 138.15(9)
N5 Cu5 Cu6 Se8 -158.9(3)
Se6 Cu5 Cu6 Se8 77.36(10)
Se7 Cu5 Cu6 Se8 -42.98(12)
Cu8 Cu5 Cu6 Se8 -60.83(10)
Cu7 Cu5 Cu6 Se8 17.37(9)
N5 Cu5 Cu6 Cu7 -176.3(3)
Se6 Cu5 Cu6 Cu7 59.99(8)
Se7 Cu5 Cu6 Cu7 -60.35(9)
Cu8 Cu5 Cu6 Cu7 -78.19(9)
N5 Cu5 Cu6 Cu8 -98.1(3)
Se6 Cu5 Cu6 Cu8 138.18(9)
Se7 Cu5 Cu6 Cu8 17.85(8)
Cu7 Cu5 Cu6 Cu8 78.19(9)
C35 N7 Cu7 Se8 -105.2(11)
C39 N7 Cu7 Se8 71.5(13)
C35 N7 Cu7 Se6 89.1(10)
C39 N7 Cu7 Se6 -94.2(12)
C35 N7 Cu7 Cu6 -20.2(17)
C39 N7 Cu7 Cu6 156.5(9)
C35 N7 Cu7 Cu5 31.3(11)
C39 N7 Cu7 Cu5 -152.0(12)
C35 N7 Cu7 Cu8 -26.8(11)
C39 N7 Cu7 Cu8 149.9(12)
N6 Cu6 Cu7 N7 149.8(10)
Se5 Cu6 Cu7 N7 10.0(9)
Se8 Cu6 Cu7 N7 -102.6(9)
Cu8 Cu6 Cu7 N7 -7.8(9)
Cu5 Cu6 Cu7 N7 58.3(9)
N6 Cu6 Cu7 Se8 -107.5(4)
Se5 Cu6 Cu7 Se8 112.66(12)
Cu8 Cu6 Cu7 Se8 94.85(9)
Cu5 Cu6 Cu7 Se8 160.94(10)
N6 Cu6 Cu7 Se6 34.0(4)
Se5 Cu6 Cu7 Se6 -105.79(11)
Se8 Cu6 Cu7 Se6 141.55(9)
Cu8 Cu6 Cu7 Se6 -123.60(9)
Cu5 Cu6 Cu7 Se6 -57.51(7)
N6 Cu6 Cu7 Cu5 91.5(4)
Se5 Cu6 Cu7 Cu5 -48.28(11)
Se8 Cu6 Cu7 Cu5 -160.94(10)
Cu8 Cu6 Cu7 Cu5 -66.10(8)
N6 Cu6 Cu7 Cu8 157.6(4)
Se5 Cu6 Cu7 Cu8 17.82(9)
Se8 Cu6 Cu7 Cu8 -94.85(9)
Cu5 Cu6 Cu7 Cu8 66.10(8)
N5 Cu5 Cu7 N7 -149.6(8)
Se6 Cu5 Cu7 N7 107.6(4)
Se7 Cu5 Cu7 N7 -32.1(4)
Cu8 Cu5 Cu7 N7 -90.4(4)
Cu6 Cu5 Cu7 N7 -157.5(4)
N5 Cu5 Cu7 Se8 -10.7(7)
Se6 Cu5 Cu7 Se8 -113.50(11)
Se7 Cu5 Cu7 Se8 106.78(11)
Cu8 Cu5 Cu7 Se8 48.53(10)
Cu6 Cu5 Cu7 Se8 -18.54(9)
N5 Cu5 Cu7 Se6 102.8(7)
Se7 Cu5 Cu7 Se6 -139.72(9)
Cu8 Cu5 Cu7 Se6 162.03(9)
Cu6 Cu5 Cu7 Se6 94.96(8)
N5 Cu5 Cu7 Cu6 7.9(7)
Se6 Cu5 Cu7 Cu6 -94.96(8)
Se7 Cu5 Cu7 Cu6 125.32(9)
Cu8 Cu5 Cu7 Cu6 67.07(8)
N5 Cu5 Cu7 Cu8 -59.2(7)
Se6 Cu5 Cu7 Cu8 -162.03(9)
Se7 Cu5 Cu7 Cu8 58.25(7)
Cu6 Cu5 Cu7 Cu8 -67.07(8)
C40 N8 Cu8 Se7 -112.6(11)
C44 N8 Cu8 Se7 75.6(12)
C40 N8 Cu8 Se5 79.7(11)
C44 N8 Cu8 Se5 -92.2(11)
C40 N8 Cu8 Cu5 -27.4(16)
C44 N8 Cu8 Cu5 160.7(8)
C40 N8 Cu8 Cu6 22.4(11)
C44 N8 Cu8 Cu6 -149.5(11)
C40 N8 Cu8 Cu7 -35.2(11)
C44 N8 Cu8 Cu7 152.9(11)
N5 Cu5 Cu8 N8 146.7(8)
Se6 Cu5 Cu8 N8 8.3(8)
Se7 Cu5 Cu8 N8 -103.7(8)
Cu7 Cu5 Cu8 N8 -9.2(8)
Cu6 Cu5 Cu8 N8 56.6(8)
N5 Cu5 Cu8 Se7 -109.7(4)
Se6 Cu5 Cu8 Se7 111.96(11)
Cu7 Cu5 Cu8 Se7 94.47(8)
Cu6 Cu5 Cu8 Se7 160.29(9)
N5 Cu5 Cu8 Se5 32.7(4)
Se6 Cu5 Cu8 Se5 -105.70(10)
Se7 Cu5 Cu8 Se5 142.35(9)
Cu7 Cu5 Cu8 Se5 -123.18(9)
Cu6 Cu5 Cu8 Se5 -57.36(7)
N5 Cu5 Cu8 Cu6 90.0(4)
Se6 Cu5 Cu8 Cu6 -48.33(10)
Se7 Cu5 Cu8 Cu6 -160.29(9)
Cu7 Cu5 Cu8 Cu6 -65.81(8)
N5 Cu5 Cu8 Cu7 155.9(4)
Se6 Cu5 Cu8 Cu7 17.48(9)
Se7 Cu5 Cu8 Cu7 -94.47(8)
Cu6 Cu5 Cu8 Cu7 65.81(8)
N6 Cu6 Cu8 N8 -146.6(9)
Se5 Cu6 Cu8 N8 107.9(3)
Se8 Cu6 Cu8 N8 -32.0(3)
Cu7 Cu6 Cu8 N8 -90.4(3)
Cu5 Cu6 Cu8 N8 -157.3(3)
N6 Cu6 Cu8 Se7 -8.2(9)
Se5 Cu6 Cu8 Se7 -113.70(11)
Se8 Cu6 Cu8 Se7 106.34(10)
Cu7 Cu6 Cu8 Se7 47.95(10)
Cu5 Cu6 Cu8 Se7 -18.94(9)
N6 Cu6 Cu8 Se5 105.5(9)
Se8 Cu6 Cu8 Se5 -139.96(9)
Cu7 Cu6 Cu8 Se5 161.65(10)
Cu5 Cu6 Cu8 Se5 94.76(8)
N6 Cu6 Cu8 Cu5 10.7(9)
Se5 Cu6 Cu8 Cu5 -94.76(8)
Se8 Cu6 Cu8 Cu5 125.28(9)
Cu7 Cu6 Cu8 Cu5 66.89(8)
N6 Cu6 Cu8 Cu7 -56.2(8)
Se5 Cu6 Cu8 Cu7 -161.65(10)
Se8 Cu6 Cu8 Cu7 58.39(8)
Cu5 Cu6 Cu8 Cu7 -66.89(8)
N7 Cu7 Cu8 N8 -86.2(5)
Se8 Cu7 Cu8 N8 37.6(3)
Se6 Cu7 Cu8 N8 159.7(4)
Cu6 Cu7 Cu8 N8 97.2(4)
Cu5 Cu7 Cu8 N8 175.8(4)
N7 Cu7 Cu8 Se7 38.4(4)
Se8 Cu7 Cu8 Se7 162.23(8)
Se6 Cu7 Cu8 Se7 -75.70(9)
Cu6 Cu7 Cu8 Se7 -138.13(9)
Cu5 Cu7 Cu8 Se7 -59.56(7)
N7 Cu7 Cu8 Se5 160.2(4)
Se8 Cu7 Cu8 Se5 -75.98(10)
Se6 Cu7 Cu8 Se5 46.09(12)
Cu6 Cu7 Cu8 Se5 -16.34(9)
Cu5 Cu7 Cu8 Se5 62.23(9)
N7 Cu7 Cu8 Cu5 98.0(4)
Se8 Cu7 Cu8 Cu5 -138.21(9)
Se6 Cu7 Cu8 Cu5 -16.14(8)
Cu6 Cu7 Cu8 Cu5 -78.56(8)
N7 Cu7 Cu8 Cu6 176.5(4)
Se8 Cu7 Cu8 Cu6 -59.65(8)
Se6 Cu7 Cu8 Cu6 62.42(10)
Cu5 Cu7 Cu8 Cu6 78.56(9)
N1 C1 Se1 Cu2 46.0(12)
C2 C1 Se1 Cu2 -139.7(12)
N1 C1 Se1 Cu3 -23.9(13)
C2 C1 Se1 Cu3 150.4(12)
N2 Cu2 Se1 C1 41.6(7)
Se3 Cu2 Se1 C1 -153.0(5)
Cu4 Cu2 Se1 C1 -85.9(5)
Cu3 Cu2 Se1 C1 -103.3(5)
Cu1 Cu2 Se1 C1 -45.1(5)
N2 Cu2 Se1 Cu3 144.8(4)
Se3 Cu2 Se1 Cu3 -49.75(11)
Cu4 Cu2 Se1 Cu3 17.38(10)
Cu1 Cu2 Se1 Cu3 58.13(7)
N3 Cu3 Se1 C1 -173.6(7)
Se4 Cu3 Se1 C1 -7.5(5)
Cu1 Cu3 Se1 C1 31.6(5)
Cu2 Cu3 Se1 C1 98.4(5)
Cu4 Cu3 Se1 C1 83.2(5)
N3 Cu3 Se1 Cu2 88.0(5)
Se4 Cu3 Se1 Cu2 -105.91(12)
Cu1 Cu3 Se1 Cu2 -66.87(8)
Cu4 Cu3 Se1 Cu2 -15.22(9)
N2 C6 Se2 Cu1 44.5(12)
C7 C6 Se2 Cu1 -137.9(10)
N2 C6 Se2 Cu4 -25.2(12)
C7 C6 Se2 Cu4 152.4(10)
N1 Cu1 Se2 C6 42.3(7)
Se4 Cu1 Se2 C6 -150.8(5)
Cu3 Cu1 Se2 C6 -83.1(5)
Cu4 Cu1 Se2 C6 -101.2(5)
Cu2 Cu1 Se2 C6 -42.5(5)
N1 Cu1 Se2 Cu4 143.5(5)
Se4 Cu1 Se2 Cu4 -49.67(11)
Cu3 Cu1 Se2 Cu4 18.04(10)
Cu2 Cu1 Se2 Cu4 58.64(7)
N4 Cu4 Se2 C6 -171.3(6)
Se3 Cu4 Se2 C6 -4.3(4)
Cu2 Cu4 Se2 C6 33.6(4)
Cu1 Cu4 Se2 C6 101.0(4)
Cu3 Cu4 Se2 C6 85.3(4)
N4 Cu4 Se2 Cu1 87.7(4)
Se3 Cu4 Se2 Cu1 -105.29(13)
Cu2 Cu4 Se2 Cu1 -67.40(8)
Cu3 Cu4 Se2 Cu1 -15.71(9)
N3 C11 Se3 Cu4 -32.8(12)
C13 C11 Se3 Cu4 144.3(11)
N3 C11 Se3 Cu2 34.7(12)
C13 C11 Se3 Cu2 -148.3(11)
N4 Cu4 Se3 C11 -46.4(7)
Se2 Cu4 Se3 C11 148.5(5)
Cu2 Cu4 Se3 C11 103.0(5)
Cu1 Cu4 Se3 C11 80.3(5)
Cu3 Cu4 Se3 C11 41.4(5)
N4 Cu4 Se3 Cu2 -149.4(5)
Se2 Cu4 Se3 Cu2 45.52(12)
Cu1 Cu4 Se3 Cu2 -22.71(10)
Cu3 Cu4 Se3 Cu2 -61.59(7)
N2 Cu2 Se3 C11 175.5(6)
Se1 Cu2 Se3 C11 8.3(4)
Cu4 Cu2 Se3 C11 -97.9(4)
Cu3 Cu2 Se3 C11 -32.4(4)
Cu1 Cu2 Se3 C11 -78.4(4)
N2 Cu2 Se3 Cu4 -86.5(4)
Se1 Cu2 Se3 Cu4 106.19(12)
Cu3 Cu2 Se3 Cu4 65.54(8)
Cu1 Cu2 Se3 Cu4 19.54(8)
N4 C16 Se4 Cu3 -35.1(12)
C17 C16 Se4 Cu3 143.2(11)
N4 C16 Se4 Cu1 32.4(12)
C17 C16 Se4 Cu1 -149.2(11)
N3 Cu3 Se4 C16 -47.7(7)
Se1 Cu3 Se4 C16 147.0(5)
Cu1 Cu3 Se4 C16 99.8(5)
Cu2 Cu3 Se4 C16 78.9(5)
Cu4 Cu3 Se4 C16 39.2(5)
N3 Cu3 Se4 Cu1 -147.5(5)
Se1 Cu3 Se4 Cu1 47.17(11)
Cu2 Cu3 Se4 Cu1 -20.94(10)
Cu4 Cu3 Se4 Cu1 -60.61(7)
N1 Cu1 Se4 C16 173.2(7)
Se2 Cu1 Se4 C16 5.2(5)
Cu3 Cu1 Se4 C16 -100.4(5)
Cu4 Cu1 Se4 C16 -35.3(5)
Cu2 Cu1 Se4 C16 -82.2(5)
N1 Cu1 Se4 Cu3 -86.4(5)
Se2 Cu1 Se4 Cu3 105.61(12)
Cu4 Cu1 Se4 Cu3 65.03(8)
Cu2 Cu1 Se4 Cu3 18.17(9)
N5 C25 Se5 Cu6 -38.6(12)
C26 C25 Se5 Cu6 141.2(12)
N5 C25 Se5 Cu8 30.5(12)
C26 C25 Se5 Cu8 -149.7(11)
N6 Cu6 Se5 C25 -46.9(7)
Se8 Cu6 Se5 C25 150.1(5)
Cu7 Cu6 Se5 C25 81.8(5)
Cu8 Cu6 Se5 C25 100.8(5)
Cu5 Cu6 Se5 C25 41.3(5)
N6 Cu6 Se5 Cu8 -147.7(5)
Se8 Cu6 Se5 Cu8 49.29(11)
Cu7 Cu6 Se5 Cu8 -19.04(10)
Cu5 Cu6 Se5 Cu8 -59.55(7)
N8 Cu8 Se5 C25 171.6(6)
Se7 Cu8 Se5 C25 3.7(5)
Cu5 Cu8 Se5 C25 -34.7(5)
Cu6 Cu8 Se5 C25 -100.9(5)
Cu7 Cu8 Se5 C25 -84.4(5)
N8 Cu8 Se5 Cu6 -87.5(4)
Se7 Cu8 Se5 Cu6 104.58(12)
Cu5 Cu8 Se5 Cu6 66.17(8)
Cu7 Cu8 Se5 Cu6 16.52(9)
N6 C30 Se6 Cu5 -45.8(13)
C31 C30 Se6 Cu5 137.5(12)
N6 C30 Se6 Cu7 22.7(13)
C31 C30 Se6 Cu7 -154.1(11)
N5 Cu5 Se6 C30 -44.6(7)
Se7 Cu5 Se6 C30 151.1(5)
Cu8 Cu5 Se6 C30 83.3(5)
Cu7 Cu5 Se6 C30 101.9(5)
Cu6 Cu5 Se6 C30 42.7(5)
N5 Cu5 Se6 Cu7 -146.5(5)
Se7 Cu5 Se6 Cu7 49.20(11)
Cu8 Cu5 Se6 Cu7 -18.65(10)
Cu6 Cu5 Se6 Cu7 -59.23(7)
N7 Cu7 Se6 C30 172.5(7)
Se8 Cu7 Se6 C30 6.8(5)
Cu6 Cu7 Se6 C30 -32.6(5)
Cu5 Cu7 Se6 C30 -98.9(5)
Cu8 Cu7 Se6 C30 -82.6(5)
N7 Cu7 Se6 Cu5 -88.5(4)
Se8 Cu7 Se6 Cu5 105.76(12)
Cu6 Cu7 Se6 Cu5 66.30(8)
Cu8 Cu7 Se6 Cu5 16.35(8)
N7 C35 Se7 Cu8 45.0(11)
C36 C35 Se7 Cu8 -138.1(12)
N7 C35 Se7 Cu5 -23.8(11)
C36 C35 Se7 Cu5 153.2(11)
N8 Cu8 Se7 C35 43.0(6)
Se5 Cu8 Se7 C35 -150.9(5)
Cu5 Cu8 Se7 C35 -104.3(5)
Cu6 Cu8 Se7 C35 -83.9(5)
Cu7 Cu8 Se7 C35 -44.0(5)
N8 Cu8 Se7 Cu5 147.3(5)
Se5 Cu8 Se7 Cu5 -46.61(11)
Cu6 Cu8 Se7 Cu5 20.40(10)
Cu7 Cu8 Se7 Cu5 60.33(7)
N5 Cu5 Se7 C35 -174.6(6)
Se6 Cu5 Se7 C35 -8.5(5)
Cu8 Cu5 Se7 C35 98.0(4)
Cu7 Cu5 Se7 C35 32.1(4)
Cu6 Cu5 Se7 C35 79.9(4)
N5 Cu5 Se7 Cu8 87.5(4)
Se6 Cu5 Se7 Cu8 -106.49(12)
Cu7 Cu5 Se7 Cu8 -65.88(8)
Cu6 Cu5 Se7 Cu8 -18.03(8)
N8 C40 Se8 Cu7 31.3(12)
C41 C40 Se8 Cu7 -144.5(12)
N8 C40 Se8 Cu6 -36.7(12)
C41 C40 Se8 Cu6 147.6(12)
N7 Cu7 Se8 C40 49.6(7)
Se6 Cu7 Se8 C40 -146.7(5)
Cu6 Cu7 Se8 C40 -98.9(5)
Cu5 Cu7 Se8 C40 -78.9(5)
Cu8 Cu7 Se8 C40 -38.4(5)
N7 Cu7 Se8 Cu6 148.4(5)
Se6 Cu7 Se8 Cu6 -47.86(11)
Cu5 Cu7 Se8 Cu6 19.94(10)
Cu8 Cu7 Se8 Cu6 60.42(8)
N6 Cu6 Se8 C40 -169.2(6)
Se5 Cu6 Se8 C40 -3.9(5)
Cu7 Cu6 Se8 C40 102.4(5)
Cu8 Cu6 Se8 C40 36.7(5)
Cu5 Cu6 Se8 C40 84.9(5)
N6 Cu6 Se8 Cu7 88.4(4)
Se5 Cu6 Se8 Cu7 -106.28(12)
Cu8 Cu6 Se8 Cu7 -65.71(8)
Cu5 Cu6 Se8 Cu7 -17.47(9)
